data_7231326
loop_
_publ_author_name
'Das, Dinabandhu'
'Barbour, Leonard J.'

_publ_section_title
;
 Uniaxial negative thermal expansion induced by moiety twisting in an
 organic crystal
;
_journal_issue 35
_journal_name_full CrystEngComm
_journal_page_first 5123
_journal_paper_doi 10.1039/C8CE01169A
_journal_volume 20
_journal_year 2018
_chemical_formula_sum 'C14 H18 O2'
_chemical_formula_weight 218.28
_space_group_crystal_system trigonal
_space_group_IT_number 154
_space_group_name_Hall 'P 32 2"'
_space_group_name_H-M_alt 'P 32 2 1'
_symmetry_space_group_name_Hall 'P 32 2"'
_symmetry_space_group_name_H-M 'P 32 2 1'
_atom_sites_solution_hydrogens mixed
_audit_creation_method SHELXL-2018/3
_audit_update_record
;
2018-07-12 deposited with the CCDC.
2018-08-07 downloaded from the CCDC.
;
_cell_angle_alpha 90
_cell_angle_beta 90
_cell_angle_gamma 120
_cell_formula_units_Z 3
_cell_length_a 14.3565(5)
_cell_length_b 14.3565(5)
_cell_length_c 6.5749(2)
_cell_measurement_reflns_used 2884
_cell_measurement_temperature 100(2)
_cell_measurement_theta_max 22.92
_cell_measurement_theta_min 2.84
_cell_volume 1173.59(7)
_computing_cell_refinement 'Bruker SMART APEX-II'
_computing_data_collection 'Bruker SMART APEX-II'
_computing_data_reduction 'Bruker SAINT '
_computing_molecular_graphics 'XSEED (Barbour 2017)'
_computing_structure_refinement 'SHELXL-2018/3 (Sheldrick, 2018)'
_computing_structure_solution 'SHELXS-97 (Sheldrick, 1990)'
_diffrn_ambient_temperature 100(2)
_diffrn_measured_fraction_theta_full 0.992
_diffrn_measured_fraction_theta_max 0.992
_diffrn_measurement_device_type 'Bruker APEX-II CCD'
_diffrn_measurement_method '\f and \w scans'
_diffrn_radiation_type MoK\a
_diffrn_radiation_wavelength 0.71073
_diffrn_reflns_av_R_equivalents 0.0451
_diffrn_reflns_av_unetI/netI 0.0240
_diffrn_reflns_Laue_measured_fraction_full 0.992
_diffrn_reflns_Laue_measured_fraction_max 0.992
_diffrn_reflns_limit_h_max 15
_diffrn_reflns_limit_h_min -16
_diffrn_reflns_limit_k_max 16
_diffrn_reflns_limit_k_min -15
_diffrn_reflns_limit_l_max 7
_diffrn_reflns_limit_l_min -7
_diffrn_reflns_number 8288
_diffrn_reflns_point_group_measured_fraction_full 0.994
_diffrn_reflns_point_group_measured_fraction_max 0.994
_diffrn_reflns_theta_full 23.378
_diffrn_reflns_theta_max 23.378
_diffrn_reflns_theta_min 1.638
_diffrn_source 'fine-focus sealed tube'
_exptl_absorpt_coefficient_mu 0.061
_exptl_absorpt_correction_type multi-scan
_exptl_absorpt_process_details SADABS
_exptl_crystal_colour colorless
_exptl_crystal_density_diffrn 0.927
_exptl_crystal_description needle
_exptl_crystal_F_000 354
_exptl_crystal_size_max 0.670
_exptl_crystal_size_mid 0.190
_exptl_crystal_size_min 0.110
_exptl_transmission_factor_max 0.993
_exptl_transmission_factor_min 0.986
_platon_squeeze_details ' ?'
_refine_diff_density_max 0.208
_refine_diff_density_min -0.191
_refine_diff_density_rms 0.048
_refine_ls_abs_structure_details
;
 Flack x determined using 441 quotients [(I+)-(I-)]/[(I+)+(I-)]
 (Parsons, Flack and Wagner, Acta Cryst. B69 (2013) 249-259).
;
_refine_ls_abs_structure_Flack 0.3(9)
_refine_ls_extinction_method none
_refine_ls_goodness_of_fit_ref 1.104
_refine_ls_hydrogen_treatment mixed
_refine_ls_matrix_type full
_refine_ls_number_parameters 77
_refine_ls_number_reflns 1148
_refine_ls_number_restraints 0
_refine_ls_restrained_S_all 1.104
_refine_ls_R_factor_all 0.0528
_refine_ls_R_factor_gt 0.0497
_refine_ls_shift/su_max 0.000
_refine_ls_shift/su_mean 0.000
_refine_ls_structure_factor_coef Fsqd
_refine_ls_weighting_details 'w=1/[\s^2^(Fo^2^)+(0.0825P)^2^+0.3376P] where P=(Fo^2^+2Fc^2^)/3'
_refine_ls_weighting_scheme calc
_refine_ls_wR_factor_gt 0.1347
_refine_ls_wR_factor_ref 0.1365
_reflns_Friedel_coverage 0.763
_reflns_Friedel_fraction_full 0.996
_reflns_Friedel_fraction_max 0.996
_reflns_number_gt 1071
_reflns_number_total 1148
_reflns_threshold_expression 'I > 2\s(I)'
_cod_data_source_file c8ce01169a3.cif
_cod_data_source_block 1_EtOAc
_cod_depositor_comments 'Adding full bibliography for 7231324--7231340.cif.'
_cod_original_cell_volume 1173.59(9)
_cod_database_code 7231326
_shelx_shelxl_version_number 2018/3
_shelx_space_group_comment
;
The symmetry employed for this shelxl refinement is uniquely defined
by the following loop, which should always be used as a source of
symmetry information in preference to the above space-group names.
They are only intended as comments.
;
_shelx_estimated_absorpt_t_min 0.960
_shelx_estimated_absorpt_t_max 0.993

loop_
_space_group_symop_operation_xyz
'x, y, z'
'-y, x-y, z+2/3'
'-x+y, -x, z+1/3'
'x-y, -y, -z+1/3'
'-x, -x+y, -z+2/3'
'y, x, -z'

loop_
_atom_site_label
_atom_site_type_symbol
_atom_site_fract_x
_atom_site_fract_y
_atom_site_fract_z
_atom_site_U_iso_or_equiv
_atom_site_adp_type
_atom_site_occupancy
_atom_site_site_symmetry_order
_atom_site_calc_flag
_atom_site_refinement_flags_posn
_atom_site_refinement_flags_adp
O1 O 0.6797(2) 0.27572(19) -0.0084(4) 0.0320(7) Uani 1 1 d . .
H1 H 0.682(4) 0.308(4) -0.111(9) 0.064(15) Uiso 1 1 d . .
C1 C 0.7299(3) 0.2113(3) -0.0187(5) 0.0309(9) Uani 1 1 d . .
C2 C 0.8492(3) 0.2800(3) -0.0687(5) 0.0390(9) Uani 1 1 d . .
H2A H 0.878261 0.234733 -0.119690 0.047 Uiso 1 1 calc R U
H2B H 0.861038 0.334567 -0.173074 0.047 Uiso 1 1 calc R U
C3 C 0.9024(4) 0.3336(4) 0.1312(6) 0.0578(13) Uani 1 1 d . .
H3A H 0.971568 0.334800 0.147338 0.069 Uiso 1 1 calc R U
H3B H 0.916680 0.408557 0.134470 0.069 Uiso 1 1 calc R U
C4 C 0.8252(4) 0.2681(4) 0.3009(6) 0.0505(11) Uani 1 1 d . .
H4B H 0.800348 0.311797 0.374725 0.061 Uiso 1 1 calc R U
H4A H 0.860860 0.243645 0.398857 0.061 Uiso 1 1 calc R U
C5 C 0.7307(3) 0.1720(3) 0.1990(5) 0.0365(10) Uani 1 1 d . .
H5B H 0.662498 0.152197 0.270225 0.044 Uiso 1 1 calc R U
H5A H 0.741361 0.109031 0.197403 0.044 Uiso 1 1 calc R U
C6 C 0.6727(3) 0.1216(3) -0.1586(5) 0.0330(9) Uani 1 1 d . .
C7 C 0.6308(3) 0.0444(3) -0.2710(5) 0.0351(9) Uani 1 1 d . .

loop_
_atom_site_aniso_label
_atom_site_aniso_U_11
_atom_site_aniso_U_22
_atom_site_aniso_U_33
_atom_site_aniso_U_23
_atom_site_aniso_U_13
_atom_site_aniso_U_12
O1 0.0469(16) 0.0380(14) 0.0151(12) 0.0010(10) 0.0018(10) 0.0241(12)
C1 0.039(2) 0.037(2) 0.0172(16) -0.0020(14) -0.0022(14) 0.0195(17)
C2 0.038(2) 0.045(2) 0.0303(19) -0.0049(17) -0.0032(16) 0.0178(19)
C3 0.055(3) 0.061(3) 0.034(2) -0.0026(19) -0.012(2) 0.011(2)
C4 0.055(3) 0.065(3) 0.0314(19) -0.0129(19) -0.013(2) 0.030(2)
C5 0.052(2) 0.041(2) 0.0197(17) 0.0013(15) -0.0030(16) 0.0252(18)
C6 0.039(2) 0.039(2) 0.0237(17) 0.0008(16) 0.0009(15) 0.0217(18)
C7 0.044(2) 0.037(2) 0.0234(17) -0.0014(14) -0.0007(15) 0.0198(18)

loop_
_atom_type_symbol
_atom_type_description
_atom_type_scat_dispersion_real
_atom_type_scat_dispersion_imag
_atom_type_scat_source
C C 0.0033 0.0016 'International Tables Vol C Tables 4.2.6.8 and 6.1.1.4'
H H 0.0000 0.0000 'International Tables Vol C Tables 4.2.6.8 and 6.1.1.4'
O O 0.0106 0.0060 'International Tables Vol C Tables 4.2.6.8 and 6.1.1.4'

loop_
_geom_angle_atom_site_label_1
_geom_angle_atom_site_label_2
_geom_angle_atom_site_label_3
_geom_angle
_geom_angle_site_symmetry_3
C1 O1 H1 117(3) .
O1 C1 C6 111.0(3) .
O1 C1 C2 111.0(3) .
C6 C1 C2 113.0(3) .
O1 C1 C5 106.9(3) .
C6 C1 C5 111.6(3) .
C2 C1 C5 103.0(3) .
C3 C2 C1 105.0(3) .
C3 C2 H2A 110.8 .
C1 C2 H2A 110.8 .
C3 C2 H2B 110.8 .
C1 C2 H2B 110.8 .
H2A C2 H2B 108.8 .
C4 C3 C2 107.1(3) .
C4 C3 H3A 110.3 .
C2 C3 H3A 110.3 .
C4 C3 H3B 110.3 .
C2 C3 H3B 110.3 .
H3A C3 H3B 108.5 .
C3 C4 C5 106.3(3) .
C3 C4 H4B 110.5 .
C5 C4 H4B 110.5 .
C3 C4 H4A 110.5 .
C5 C4 H4A 110.5 .
H4B C4 H4A 108.7 .
C4 C5 C1 104.1(3) .
C4 C5 H5B 110.9 .
C1 C5 H5B 110.9 .
C4 C5 H5A 110.9 .
C1 C5 H5A 110.9 .
H5B C5 H5A 109.0 .
C7 C6 C1 174.8(4) .
C6 C7 C7 177.6(3) 4_554

loop_
_geom_bond_atom_site_label_1
_geom_bond_atom_site_label_2
_geom_bond_distance
_geom_bond_site_symmetry_2
O1 C1 1.430(4) .
O1 H1 0.81(6) .
C1 C6 1.456(5) .
C1 C2 1.525(5) .
C1 C5 1.541(5) .
C2 C3 1.522(6) .
C2 H2A 0.9900 .
C2 H2B 0.9900 .
C3 C4 1.522(6) .
C3 H3A 0.9900 .
C3 H3B 0.9900 .
C4 C5 1.523(6) .
C4 H4B 0.9900 .
C4 H4A 0.9900 .
C5 H5B 0.9900 .
C5 H5A 0.9900 .
C6 C7 1.213(5) .
C7 C7 1.374(7) 4_554

loop_
_platon_squeeze_void_nr
_platon_squeeze_void_average_x
_platon_squeeze_void_average_y
_platon_squeeze_void_average_z
_platon_squeeze_void_volume
_platon_squeeze_void_count_electrons
1 0.000 0.000 -0.032 310.0 90.7
